data_7713949
loop_
_publ_author_name
'Berthold, Chantsalmaa'
'M\"uller, Matthias'
'Ivlev, Sergei'
'Andrada, Diego M.'
'Buchner, Magnus Richard'

_publ_section_title
;
 Gauging ambiphilicity of pseudo-halides via beryllium-trispyrazolylborato
 compounds
;
_journal_name_full 'Dalton Transactions'
_journal_paper_doi 10.1039/D3DT02857G
_journal_year 2023
_chemical_formula_moiety 'C6 H12 Be N2 S4'
_chemical_formula_sum 'C6 H12 Be N2 S4'
_chemical_formula_weight 249.43
_space_group_crystal_system monoclinic
_space_group_IT_number 14
_space_group_name_Hall '-P 2yn'
_space_group_name_H-M_alt 'P 1 21/n 1'
_atom_sites_solution_hydrogens difmap
_audit_creation_method SHELXL-2018/3
_audit_update_record
;
2023-06-22 deposited with the CCDC.	2023-09-12 downloaded from the CCDC.
;
_cell_angle_alpha 90
_cell_angle_beta 102.362(3)
_cell_angle_gamma 90
_cell_formula_units_Z 4
_cell_length_a 8.4275(3)
_cell_length_b 14.7872(5)
_cell_length_c 10.3424(4)
_cell_measurement_reflns_used 16639
_cell_measurement_temperature 100(2)
_cell_measurement_theta_max 149.73
_cell_measurement_theta_min 10.61
_cell_volume 1258.98(8)
_computing_structure_refinement 'SHELXL-2018/3 (Sheldrick, 2018)'
_computing_structure_solution 'SHELXT 2018/2 (Sheldrick, 2018)'
_diffrn_ambient_temperature 100(2)
_diffrn_measured_fraction_theta_full 1.000
_diffrn_measured_fraction_theta_max 0.990
_diffrn_measurement_device_type 'STOE STADIVARI'
_diffrn_radiation_type CuK\a
_diffrn_radiation_wavelength 1.54178
_diffrn_reflns_av_R_equivalents 0.0465
_diffrn_reflns_av_unetI/netI 0.0262
_diffrn_reflns_Laue_measured_fraction_full 1.000
_diffrn_reflns_Laue_measured_fraction_max 0.990
_diffrn_reflns_limit_h_max 9
_diffrn_reflns_limit_h_min -10
_diffrn_reflns_limit_k_max 18
_diffrn_reflns_limit_k_min -15
_diffrn_reflns_limit_l_max 12
_diffrn_reflns_limit_l_min -11
_diffrn_reflns_number 20425
_diffrn_reflns_point_group_measured_fraction_full 1.000
_diffrn_reflns_point_group_measured_fraction_max 0.990
_diffrn_reflns_theta_full 67.679
_diffrn_reflns_theta_max 74.862
_diffrn_reflns_theta_min 5.303
_diffrn_source 'GeniX 3D HF Cu'
_exptl_absorpt_coefficient_mu 6.605
_exptl_absorpt_correction_T_max 0.4499
_exptl_absorpt_correction_T_min 0.0680
_exptl_absorpt_correction_type multi-scan
_exptl_absorpt_process_details
;
STOE LANA, absorption correction by scaling of reflection intensities.
J. Koziskova, F. Hahn, J. Richter, J. Kozisek, "Comparison of different
absorption corrections on the model structure of tetrakis(\m~2~-acetato)-
diaqua-di-copper(II)", Acta Chimica Slovaca, vol. 9, no. 2, 2016, pp. 136 - 140.
Afterwards a spherical absorption correction was performed within STOE LANA.
;
_exptl_crystal_colour colorless
_exptl_crystal_density_diffrn 1.316
_exptl_crystal_description block
_exptl_crystal_F_000 520
_exptl_crystal_size_max 0.11
_exptl_crystal_size_mid 0.09
_exptl_crystal_size_min 0.085
_refine_diff_density_max 0.407
_refine_diff_density_min -0.326
_refine_diff_density_rms 0.066
_refine_ls_extinction_method none
_refine_ls_goodness_of_fit_ref 1.047
_refine_ls_hydrogen_treatment refall
_refine_ls_matrix_type full
_refine_ls_number_parameters 166
_refine_ls_number_reflns 2564
_refine_ls_number_restraints 0
_refine_ls_restrained_S_all 1.047
_refine_ls_R_factor_all 0.0409
_refine_ls_R_factor_gt 0.0331
_refine_ls_shift/su_max 0.000
_refine_ls_shift/su_mean 0.000
_refine_ls_structure_factor_coef Fsqd
_refine_ls_weighting_details 'w=1/[\s^2^(Fo^2^)+(0.0594P)^2^] where P=(Fo^2^+2Fc^2^)/3'
_refine_ls_weighting_scheme calc
_refine_ls_wR_factor_gt 0.0861
_refine_ls_wR_factor_ref 0.0893
_reflns_Friedel_coverage 0.000
_reflns_number_gt 2130
_reflns_number_total 2564
_reflns_threshold_expression 'I > 2\s(I)'
_cod_data_source_file d3dt02857g2.cif
_cod_data_source_block 2
_cod_original_sg_symbol_H-M 'P 21/n'
_cod_database_code 7713949
_shelx_shelxl_version_number 2018/3
_shelx_space_group_comment
;
The symmetry employed for this shelxl refinement is uniquely defined
by the following loop, which should always be used as a source of
symmetry information in preference to the above space-group names.
They are only intended as comments.
;

loop_
_space_group_symop_operation_xyz
'x, y, z'
'-x+1/2, y+1/2, -z+1/2'
'-x, -y, -z'
'x-1/2, -y-1/2, z-1/2'

loop_
_atom_site_label
_atom_site_type_symbol
_atom_site_fract_x
_atom_site_fract_y
_atom_site_fract_z
_atom_site_U_iso_or_equiv
_atom_site_adp_type
_atom_site_occupancy
_atom_site_site_symmetry_order
_atom_site_calc_flag
_atom_site_refinement_flags_posn
_atom_site_refinement_flags_adp
_atom_site_refinement_flags_occupancy
_atom_site_disorder_assembly
_atom_site_disorder_group
S1 S 0.83134(7) 0.49614(4) 0.85287(5) 0.03213(16) Uani 1 1 d . . . . .
S2 S 1.05019(7) 0.80553(4) 0.38953(5) 0.03245(16) Uani 1 1 d . . . . .
S3 S 0.45544(6) 0.67100(3) 0.41914(5) 0.02414(14) Uani 1 1 d . . . . .
S4 S 0.64644(6) 0.48916(4) 0.31936(5) 0.02478(14) Uani 1 1 d . . . . .
N1 N 0.7337(2) 0.56594(12) 0.59891(16) 0.0247(4) Uani 1 1 d . . . . .
N2 N 0.8220(2) 0.67491(13) 0.40857(17) 0.0290(4) Uani 1 1 d . . . . .
C1 C 0.7731(2) 0.53613(14) 0.70537(19) 0.0220(4) Uani 1 1 d . . . . .
C2 C 0.9166(3) 0.72851(15) 0.39999(18) 0.0255(4) Uani 1 1 d . . . . .
C3 C 0.5105(3) 0.77034(19) 0.5204(3) 0.0390(6) Uani 1 1 d . . . . .
C4 C 0.4268(3) 0.71997(18) 0.2564(2) 0.0334(5) Uani 1 1 d . . . . .
C5 C 0.6828(4) 0.5265(2) 0.1623(2) 0.0390(6) Uani 1 1 d . . . . .
C6 C 0.8270(3) 0.4236(2) 0.3785(3) 0.0396(6) Uani 1 1 d . . . . .
Be1 Be 0.6897(3) 0.60451(19) 0.4478(3) 0.0245(5) Uani 1 1 d . . . . .
H3A H 0.524(3) 0.748(2) 0.610(3) 0.049(8) Uiso 1 1 d . . . . .
H3B H 0.619(4) 0.798(2) 0.501(3) 0.065(10) Uiso 1 1 d . . . . .
H3C H 0.434(4) 0.810(2) 0.513(3) 0.057(9) Uiso 1 1 d . . . . .
H4A H 0.356(3) 0.766(2) 0.250(3) 0.041(7) Uiso 1 1 d . . . . .
H4B H 0.388(4) 0.671(2) 0.194(3) 0.057(9) Uiso 1 1 d . . . . .
H4C H 0.532(4) 0.743(2) 0.244(3) 0.048(8) Uiso 1 1 d . . . . .
H5A H 0.594(4) 0.567(2) 0.128(3) 0.061(10) Uiso 1 1 d . . . . .
H5B H 0.690(3) 0.474(2) 0.109(3) 0.044(8) Uiso 1 1 d . . . . .
H5C H 0.779(4) 0.556(2) 0.171(3) 0.045(8) Uiso 1 1 d . . . . .
H6A H 0.821(4) 0.365(2) 0.323(3) 0.066(10) Uiso 1 1 d . . . . .
H6B H 0.917(4) 0.463(2) 0.378(3) 0.060(10) Uiso 1 1 d . . . . .
H6C H 0.828(4) 0.406(2) 0.472(3) 0.059(9) Uiso 1 1 d . . . . .

loop_
_atom_site_aniso_label
_atom_site_aniso_U_11
_atom_site_aniso_U_22
_atom_site_aniso_U_33
_atom_site_aniso_U_23
_atom_site_aniso_U_13
_atom_site_aniso_U_12
S1 0.0363(3) 0.0345(3) 0.0235(2) 0.00575(19) 0.0019(2) 0.0033(2)
S2 0.0292(3) 0.0287(3) 0.0402(3) 0.0015(2) 0.0093(2) -0.0061(2)
S3 0.0201(2) 0.0232(3) 0.0278(2) 0.00217(18) 0.00239(18) 0.00138(19)
S4 0.0198(2) 0.0286(3) 0.0262(2) -0.00160(18) 0.00539(19) -0.00031(18)
N1 0.0207(8) 0.0263(9) 0.0263(8) 0.0016(7) 0.0030(6) -0.0006(7)
N2 0.0211(8) 0.0349(11) 0.0287(8) 0.0008(7) 0.0004(7) -0.0001(8)
C1 0.0174(9) 0.0226(10) 0.0255(9) -0.0022(7) 0.0036(7) 0.0000(7)
C2 0.0292(10) 0.0252(11) 0.0211(9) 0.0034(7) 0.0034(8) 0.0072(9)
C3 0.0356(13) 0.0336(14) 0.0417(13) -0.0112(10) -0.0052(10) 0.0101(11)
C4 0.0318(12) 0.0328(13) 0.0313(10) 0.0076(9) -0.0028(9) 0.0026(10)
C5 0.0464(15) 0.0466(16) 0.0253(10) 0.0020(10) 0.0104(10) -0.0002(13)
C6 0.0323(12) 0.0434(15) 0.0438(13) 0.0050(11) 0.0094(10) 0.0158(11)
Be1 0.0200(11) 0.0267(14) 0.0257(11) 0.0029(10) 0.0024(9) 0.0006(10)

loop_
_atom_type_symbol
_atom_type_description
_atom_type_scat_dispersion_real
_atom_type_scat_dispersion_imag
_atom_type_scat_source
C C 0.0181 0.0091 'International Tables Vol C Tables 4.2.6.8 and 6.1.1.4'
H H 0.0000 0.0000 'International Tables Vol C Tables 4.2.6.8 and 6.1.1.4'
Be Be 0.0038 0.0014 'International Tables Vol C Tables 4.2.6.8 and 6.1.1.4'
N N 0.0311 0.0180 'International Tables Vol C Tables 4.2.6.8 and 6.1.1.4'
S S 0.3331 0.5567 'International Tables Vol C Tables 4.2.6.8 and 6.1.1.4'

loop_
_geom_angle_atom_site_label_1
_geom_angle_atom_site_label_2
_geom_angle_atom_site_label_3
_geom_angle
_geom_angle_site_symmetry_1
_geom_angle_site_symmetry_3
_geom_angle_publ_flag
C4 S3 C3 100.44(13) . . ?
C4 S3 Be1 104.24(11) . . ?
C3 S3 Be1 100.14(11) . . ?
C6 S4 C5 100.19(13) . . ?
C6 S4 Be1 101.47(12) . . ?
C5 S4 Be1 105.97(12) . . ?
C1 N1 Be1 176.1(2) . . ?
C2 N2 Be1 169.8(2) . . ?
N1 C1 S1 178.76(19) . . ?
N2 C2 S2 179.1(2) . . ?
N1 Be1 N2 115.64(18) . . ?
N1 Be1 S4 106.81(15) . . ?
N2 Be1 S4 112.73(15) . . ?
N1 Be1 S3 107.64(14) . . ?
N2 Be1 S3 109.02(16) . . ?
S4 Be1 S3 104.29(11) . . ?

loop_
_geom_bond_atom_site_label_1
_geom_bond_atom_site_label_2
_geom_bond_distance
_geom_bond_site_symmetry_2
_geom_bond_publ_flag
S1 C1 1.611(2) . ?
S2 C2 1.621(2) . ?
S3 C4 1.800(2) . ?
S3 C3 1.806(3) . ?
S3 Be1 2.168(3) . ?
S4 C6 1.798(2) . ?
S4 C5 1.803(2) . ?
S4 Be1 2.145(3) . ?
N1 C1 1.166(3) . ?
N1 Be1 1.630(3) . ?
N2 C2 1.141(3) . ?
N2 Be1 1.638(3) . ?

loop_
_geom_hbond_atom_site_label_D
_geom_hbond_atom_site_label_H
_geom_hbond_atom_site_label_A
_geom_hbond_distance_DH
_geom_hbond_distance_HA
_geom_hbond_distance_DA
_geom_hbond_angle_DHA
_geom_hbond_site_symmetry_A
_geom_hbond_publ_flag
C3 H3A S2 0.97(3) 2.96(3) 3.924(3) 175(2) 4_576 yes
